data_1576158
loop_
_publ_author_name
'Zheng, Chenggong'
'Liu, Jiyong'
'Wang, Yongtao'
'Li, Haoran'
'Wang, Yuwen'
'Lu, Zhan'

_publ_section_title
;
 The structural parameter of spin states of <i>C</i>
 <sub>1</sub>-symmetric four-coordinate cobalt complexes: <i>D</i>
 <sub>4</sub>.
;
_journal_issue 1
_journal_name_full 'Chemical science'
_journal_page_first 492
_journal_page_last 499
_journal_paper_doi 10.1039/d5sc06683b
_journal_volume 17
_journal_year 2026
_chemical_absolute_configuration ad
_chemical_formula_moiety 'C21 H25 Cl2 Co N3 O'
_chemical_formula_sum 'C21 H25 Cl2 Co N3 O'
_chemical_formula_weight 465.27
_chemical_name_common OIPCoCl2
_chemical_properties_physical Moisture-sensitive,Hygroscopic,Efflorescent
_space_group_crystal_system orthorhombic
_space_group_IT_number 19
_space_group_name_Hall 'P 2ac 2ab'
_space_group_name_H-M_alt 'P 21 21 21'
_atom_sites_solution_hydrogens geom
_atom_sites_solution_primary dual
_audit_creation_date 2024-01-14
_audit_creation_method
;
Olex2 1.5
(compiled 2022.04.07 svn.rca3783a0 for OlexSys, GUI svn.r6498)
;
_audit_update_record
;
2024-01-15 deposited with the CCDC.	2025-10-27 downloaded from the CCDC.
;
_cell_angle_alpha 90
_cell_angle_beta 90
_cell_angle_gamma 90
_cell_formula_units_Z 4
_cell_length_a 8.5814(8)
_cell_length_b 11.8073(12)
_cell_length_c 21.467(2)
_cell_measurement_reflns_used 7997
_cell_measurement_temperature 170.00
_cell_measurement_theta_max 54.227
_cell_measurement_theta_min 3.583
_cell_volume 2175.1(4)
_computing_cell_refinement 'SAINT V8.40B (?, 2016)'
_computing_data_collection 'Bruker Instrument Service vV6.2.14'
_computing_data_reduction 'SAINT V8.40B (?, 2016)'
_computing_molecular_graphics 'Olex2 1.5 (Dolomanov et al., 2009)'
_computing_publication_material 'Olex2 1.5 (Dolomanov et al., 2009)'
_computing_structure_refinement 'SHELXL 2019/2 (Sheldrick, 2015)'
_computing_structure_solution 'SHELXT 2018/2 (Sheldrick, 2018)'
_diffrn_ambient_temperature 170.00
_diffrn_measured_fraction_theta_full 0.999
_diffrn_measured_fraction_theta_max 0.998
_diffrn_measurement_device_type 'zju Bruker D8 Venture'
_diffrn_measurement_method '\w and \f scans'
_diffrn_radiation_type GaK\a
_diffrn_radiation_wavelength 1.34139
_diffrn_reflns_av_R_equivalents 0.0944
_diffrn_reflns_av_unetI/netI 0.0707
_diffrn_reflns_Laue_measured_fraction_full 0.999
_diffrn_reflns_Laue_measured_fraction_max 0.998
_diffrn_reflns_limit_h_max 11
_diffrn_reflns_limit_h_min -11
_diffrn_reflns_limit_k_max 15
_diffrn_reflns_limit_k_min -15
_diffrn_reflns_limit_l_max 26
_diffrn_reflns_limit_l_min -27
_diffrn_reflns_number 35939
_diffrn_reflns_point_group_measured_fraction_full 0.995
_diffrn_reflns_point_group_measured_fraction_max 0.995
_diffrn_reflns_theta_full 53.594
_diffrn_reflns_theta_max 60.777
_diffrn_reflns_theta_min 3.582
_diffrn_source_current 3.57
_diffrn_source_power 0.24957869999999996
_diffrn_source_voltage 69.91
_exptl_absorpt_coefficient_mu 5.916
_exptl_absorpt_correction_T_max 0.7519
_exptl_absorpt_correction_T_min 0.5913
_exptl_absorpt_correction_type multi-scan
_exptl_absorpt_process_details
;
SADABS-2016/2 (Bruker,2016/2) was used for absorption correction.
wR2(int) was 0.1524 before and 0.1073 after correction.
The Ratio of minimum to maximum transmission is 0.7864.
The \l/2 correction factor is Not present.
;
_exptl_crystal_colour green
_exptl_crystal_colour_primary green
_exptl_crystal_density_diffrn 1.421
_exptl_crystal_description needle
_exptl_crystal_F_000 964
_exptl_crystal_preparation 'Magnetic properties'
_exptl_crystal_recrystallization_method 'Re-crystallisation from solvent'
_exptl_crystal_size_max 0.2
_exptl_crystal_size_mid 0.03
_exptl_crystal_size_min 0.02
_refine_diff_density_max 0.301
_refine_diff_density_min -0.682
_refine_diff_density_rms 0.072
_refine_ls_abs_structure_details
;
 Refined as an inversion twin.
;
_refine_ls_abs_structure_Flack 0.052(8)
_refine_ls_extinction_method none
_refine_ls_goodness_of_fit_ref 0.977
_refine_ls_hydrogen_treatment constr
_refine_ls_matrix_type full
_refine_ls_number_parameters 259
_refine_ls_number_reflns 4975
_refine_ls_number_restraints 0
_refine_ls_restrained_S_all 0.977
_refine_ls_R_factor_all 0.0620
_refine_ls_R_factor_gt 0.0424
_refine_ls_shift/su_max 0.000
_refine_ls_shift/su_mean 0.000
_refine_ls_structure_factor_coef Fsqd
_refine_ls_weighting_details 'w=1/[\s^2^(Fo^2^)+(0.0446P)^2^] where P=(Fo^2^+2Fc^2^)/3'
_refine_ls_weighting_scheme calc
_refine_ls_wR_factor_gt 0.0886
_refine_ls_wR_factor_ref 0.0953
_reflns_Friedel_coverage 0.752
_reflns_Friedel_fraction_full 0.990
_reflns_Friedel_fraction_max 0.990
_reflns_number_gt 3727
_reflns_number_total 4975
_reflns_threshold_expression 'I > 2\s(I)'
_cod_data_source_file d5sc06683b2.cif
_cod_data_source_block 240112_zcg03033_0m
_cod_depositor_comments 'Adding full bibliography for 1576157--1576173.cif.'
_cod_original_cell_volume 2175.2(4)
_cod_database_code 1576158
_shelx_shelxl_version_number 2019/2
_shelx_space_group_comment
;
The symmetry employed for this shelxl refinement is uniquely defined
by the following loop, which should always be used as a source of
symmetry information in preference to the above space-group names.
They are only intended as comments.
;
_shelx_estimated_absorpt_t_max 0.891
_shelx_estimated_absorpt_t_min 0.384
_olex2_refinement_description
;
1. Twinned data refinement
 Scales: 0.948(8)
 0.052(8)
2. Fixed Uiso
 At 1.2 times of:
  All C(H) groups, All C(H,H) groups
 At 1.5 times of:
  All C(H,H,H) groups
3.a Ternary CH refined with riding coordinates:
 C18(H18), C19(H19)
3.b Secondary CH2 refined with riding coordinates:
 C17(H17A,H17B)
3.c Aromatic/amide H refined with riding coordinates:
 C2(H2), C3(H3), C4(H4), C12(H12), C13(H13), C14(H14)
3.d Idealised Me refined as rotating group:
 C7(H7A,H7B,H7C), C8(H8A,H8B,H8C), C10(H10A,H10B,H10C), C20(H20A,H20B,H20C),
 C21(H21A,H21B,H21C)
;
_olex2_submission_special_instructions 'No special instructions were received'

loop_
_space_group_symop_operation_xyz
'x, y, z'
'-x+1/2, -y, z+1/2'
'-x, y+1/2, -z+1/2'
'x+1/2, -y+1/2, -z'

loop_
_atom_site_label
_atom_site_type_symbol
_atom_site_fract_x
_atom_site_fract_y
_atom_site_fract_z
_atom_site_U_iso_or_equiv
_atom_site_adp_type
_atom_site_occupancy
_atom_site_site_symmetry_order
_atom_site_calc_flag
_atom_site_refinement_flags_posn
_atom_site_refinement_flags_adp
_atom_site_refinement_flags_occupancy
_atom_site_disorder_assembly
_atom_site_disorder_group
Co1 Co 0.36452(7) 0.47533(5) 0.61840(3) 0.02787(16) Uani 1 1 d . . . . .
Cl1 Cl 0.20759(14) 0.47467(11) 0.53425(5) 0.0402(3) Uani 1 1 d . . . . .
O1 O 0.7189(4) 0.7189(3) 0.59123(16) 0.0442(9) Uani 1 1 d . . . . .
N1 N 0.3805(4) 0.2825(3) 0.63154(15) 0.0258(8) Uani 1 1 d . . . . .
C1 C 0.2119(6) 0.1574(4) 0.5707(2) 0.0406(13) Uani 1 1 d . . . . .
Cl2 Cl 0.25996(14) 0.51197(10) 0.71320(5) 0.0413(3) Uani 1 1 d . . . . .
N2 N 0.5966(4) 0.4385(3) 0.62557(16) 0.0266(8) Uani 1 1 d . . . . .
C2 C 0.0864(7) 0.0832(4) 0.5688(3) 0.0611(18) Uani 1 1 d . . . . .
H2 H 0.052185 0.054673 0.529751 0.073 Uiso 1 1 calc R U . . .
N3 N 0.4795(5) 0.6415(3) 0.60103(17) 0.0330(9) Uani 1 1 d . . . . .
C3 C 0.0100(6) 0.0497(4) 0.6227(4) 0.072(2) Uani 1 1 d . . . . .
H3 H -0.075599 -0.001174 0.620626 0.086 Uiso 1 1 calc R U . . .
C4 C 0.0603(7) 0.0918(4) 0.6798(3) 0.0594(17) Uani 1 1 d . . . . .
H4 H 0.009734 0.067703 0.716879 0.071 Uiso 1 1 calc R U . . .
C5 C 0.1815(6) 0.1675(4) 0.6837(3) 0.0430(13) Uani 1 1 d . . . . .
C6 C 0.2557(5) 0.2006(3) 0.6286(2) 0.0320(11) Uani 1 1 d . . . . .
C7 C 0.3016(7) 0.1865(5) 0.5127(2) 0.0544(16) Uani 1 1 d . . . . .
H7A H 0.312962 0.268932 0.509596 0.082 Uiso 1 1 calc R U . . .
H7B H 0.245430 0.158242 0.476098 0.082 Uiso 1 1 calc R U . . .
H7C H 0.404992 0.151386 0.514500 0.082 Uiso 1 1 calc R U . . .
C8 C 0.2390(8) 0.2101(5) 0.7467(2) 0.0605(17) Uani 1 1 d . . . . .
H8A H 0.333600 0.168848 0.758540 0.091 Uiso 1 1 calc R U . . .
H8B H 0.158136 0.197574 0.778237 0.091 Uiso 1 1 calc R U . . .
H8C H 0.262159 0.291197 0.743935 0.091 Uiso 1 1 calc R U . . .
C9 C 0.5203(5) 0.2458(4) 0.63911(19) 0.0280(10) Uani 1 1 d . . . . .
C10 C 0.5689(6) 0.1238(4) 0.6445(2) 0.0405(12) Uani 1 1 d . . . . .
H10A H 0.623261 0.112114 0.684129 0.061 Uiso 1 1 calc R U . . .
H10B H 0.638647 0.104503 0.609954 0.061 Uiso 1 1 calc R U . . .
H10C H 0.476338 0.075224 0.642943 0.061 Uiso 1 1 calc R U . . .
C11 C 0.6446(6) 0.3338(3) 0.64027(18) 0.0276(9) Uani 1 1 d . . . . .
C12 C 0.8001(6) 0.3113(4) 0.6534(2) 0.0369(11) Uani 1 1 d . . . . .
H12 H 0.832644 0.237436 0.665222 0.044 Uiso 1 1 calc R U . . .
C13 C 0.9063(6) 0.3988(4) 0.6488(2) 0.0440(13) Uani 1 1 d . . . . .
H13 H 1.013097 0.385114 0.657659 0.053 Uiso 1 1 calc R U . . .
C14 C 0.8585(6) 0.5067(4) 0.6312(2) 0.0380(11) Uani 1 1 d . . . . .
H14 H 0.931054 0.566852 0.626571 0.046 Uiso 1 1 calc R U . . .
C15 C 0.7006(5) 0.5230(4) 0.62086(18) 0.0280(8) Uani 1 1 d . . . . .
C16 C 0.6271(6) 0.6306(4) 0.6044(2) 0.0337(11) Uani 1 1 d . . . . .
C17 C 0.6127(7) 0.8144(4) 0.5817(3) 0.0540(15) Uani 1 1 d . . . . .
H17A H 0.636466 0.854131 0.542227 0.065 Uiso 1 1 calc R U . . .
H17B H 0.620173 0.869055 0.616535 0.065 Uiso 1 1 calc R U . . .
C18 C 0.4499(6) 0.7602(4) 0.5793(2) 0.0423(13) Uani 1 1 d . . . . .
H18 H 0.415606 0.757126 0.534797 0.051 Uiso 1 1 calc R U . . .
C19 C 0.3248(6) 0.8220(4) 0.6168(3) 0.0441(13) Uani 1 1 d . . . . .
H19 H 0.322903 0.901872 0.601271 0.053 Uiso 1 1 calc R U . . .
C20 C 0.1646(7) 0.7731(5) 0.6046(3) 0.0645(18) Uani 1 1 d . . . . .
H20A H 0.137010 0.784291 0.560740 0.097 Uiso 1 1 calc R U . . .
H20B H 0.087938 0.811321 0.631107 0.097 Uiso 1 1 calc R U . . .
H20C H 0.165111 0.691871 0.614099 0.097 Uiso 1 1 calc R U . . .
C21 C 0.3593(8) 0.8278(4) 0.6863(3) 0.0549(15) Uani 1 1 d . . . . .
H21A H 0.358833 0.751110 0.703812 0.082 Uiso 1 1 calc R U . . .
H21B H 0.279474 0.873623 0.707033 0.082 Uiso 1 1 calc R U . . .
H21C H 0.461897 0.862299 0.692861 0.082 Uiso 1 1 calc R U . . .

loop_
_atom_site_aniso_label
_atom_site_aniso_U_11
_atom_site_aniso_U_22
_atom_site_aniso_U_33
_atom_site_aniso_U_23
_atom_site_aniso_U_13
_atom_site_aniso_U_12
Co1 0.0261(3) 0.0290(3) 0.0285(3) -0.0002(3) 0.0003(3) 0.0009(3)
Cl1 0.0472(7) 0.0366(6) 0.0369(6) 0.0026(5) -0.0119(5) 0.0030(6)
O1 0.041(2) 0.0332(18) 0.059(2) 0.0021(16) 0.0098(17) -0.0096(17)
N1 0.029(2) 0.0254(18) 0.0229(19) 0.0020(14) -0.0011(16) 0.0001(16)
C1 0.040(3) 0.026(2) 0.056(3) -0.008(2) -0.017(3) 0.002(2)
Cl2 0.0436(6) 0.0428(7) 0.0375(6) -0.0100(5) 0.0103(5) -0.0045(6)
N2 0.031(2) 0.0245(17) 0.0238(18) -0.0021(15) 0.0017(16) -0.0023(14)
C2 0.043(3) 0.028(3) 0.112(5) -0.015(3) -0.033(4) 0.004(3)
N3 0.036(2) 0.0227(19) 0.041(2) 0.0009(16) 0.0002(17) 0.0036(17)
C3 0.029(3) 0.023(3) 0.164(7) 0.006(4) -0.008(4) -0.002(2)
C4 0.040(3) 0.026(3) 0.113(5) 0.019(3) 0.016(4) 0.007(2)
C5 0.036(3) 0.031(3) 0.062(3) 0.015(2) 0.008(3) 0.005(2)
C6 0.026(2) 0.023(2) 0.047(3) 0.002(2) -0.006(2) 0.0003(19)
C7 0.073(4) 0.050(3) 0.041(3) -0.017(3) -0.015(3) 0.005(3)
C8 0.076(5) 0.060(4) 0.045(3) 0.021(3) 0.016(3) 0.003(4)
C9 0.032(2) 0.027(2) 0.025(2) 0.0006(18) -0.0026(19) 0.003(2)
C10 0.035(3) 0.030(3) 0.057(3) 0.002(2) -0.007(2) 0.000(2)
C11 0.031(2) 0.026(2) 0.026(2) -0.0029(17) -0.0016(19) 0.001(2)
C12 0.034(3) 0.030(2) 0.047(3) -0.001(2) -0.004(2) 0.005(2)
C13 0.029(3) 0.046(3) 0.057(3) -0.013(2) -0.005(2) 0.002(2)
C14 0.032(2) 0.034(3) 0.048(3) -0.012(2) 0.005(2) -0.006(2)
C15 0.028(2) 0.0234(19) 0.032(2) -0.004(2) 0.0037(18) -0.0014(19)
C16 0.039(3) 0.026(2) 0.036(3) -0.0012(18) 0.001(2) -0.008(2)
C17 0.056(4) 0.026(2) 0.079(4) 0.014(3) 0.021(3) -0.001(3)
C18 0.051(3) 0.025(2) 0.050(3) 0.009(2) 0.002(3) -0.001(2)
C19 0.049(3) 0.024(2) 0.059(3) 0.007(2) -0.003(3) 0.003(2)
C20 0.050(4) 0.038(3) 0.105(5) -0.004(3) -0.004(4) 0.006(3)
C21 0.064(4) 0.035(3) 0.066(4) -0.003(2) 0.007(3) 0.010(3)

loop_
_atom_type_symbol
_atom_type_description
_atom_type_scat_dispersion_real
_atom_type_scat_dispersion_imag
_atom_type_scat_source
C C 0.0137 0.0067 'International Tables Vol C Tables 4.2.6.8 and 6.1.1.4'
H H 0.0000 0.0000 'International Tables Vol C Tables 4.2.6.8 and 6.1.1.4'
Cl Cl 0.3281 0.5435 'International Tables Vol C Tables 4.2.6.8 and 6.1.1.4'
Co Co -0.6628 2.9049 'International Tables Vol C Tables 4.2.6.8 and 6.1.1.4'
N N 0.0241 0.0134 'International Tables Vol C Tables 4.2.6.8 and 6.1.1.4'
O O 0.0389 0.0241 'International Tables Vol C Tables 4.2.6.8 and 6.1.1.4'

loop_
_geom_angle_atom_site_label_1
_geom_angle_atom_site_label_2
_geom_angle_atom_site_label_3
_geom_angle
_geom_angle_site_symmetry_1
_geom_angle_site_symmetry_3
_geom_angle_publ_flag
Cl1 Co1 N1 97.51(9) . . ?
Cl1 Co1 Cl2 118.95(5) . . ?
Cl2 Co1 N1 95.89(9) . . ?
N2 Co1 Cl1 129.93(10) . . ?
N2 Co1 N1 73.84(13) . . ?
N2 Co1 Cl2 111.03(10) . . ?
N2 Co1 N3 76.63(13) . . ?
N3 Co1 Cl1 97.67(10) . . ?
N3 Co1 N1 150.08(14) . . ?
N3 Co1 Cl2 99.07(10) . . ?
C16 O1 C17 105.3(4) . . ?
C6 N1 Co1 127.8(3) . . ?
C9 N1 Co1 113.9(3) . . ?
C9 N1 C6 118.2(4) . . ?
C2 C1 C6 117.7(5) . . ?
C2 C1 C7 121.2(5) . . ?
C6 C1 C7 121.1(4) . . ?
C11 N2 Co1 120.9(3) . . ?
C11 N2 C15 119.9(4) . . ?
C15 N2 Co1 118.9(3) . . ?
C1 C2 H2 119.3 . . ?
C3 C2 C1 121.5(6) . . ?
C3 C2 H2 119.3 . . ?
C16 N3 Co1 110.0(3) . . ?
C16 N3 C18 106.3(4) . . ?
C18 N3 Co1 143.2(3) . . ?
C2 C3 H3 120.4 . . ?
C2 C3 C4 119.1(5) . . ?
C4 C3 H3 120.4 . . ?
C3 C4 H4 119.3 . . ?
C5 C4 C3 121.4(6) . . ?
C5 C4 H4 119.3 . . ?
C4 C5 C6 118.4(5) . . ?
C4 C5 C8 120.9(5) . . ?
C6 C5 C8 120.7(5) . . ?
C1 C6 N1 118.8(4) . . ?
C1 C6 C5 121.9(4) . . ?
C5 C6 N1 119.2(4) . . ?
C1 C7 H7A 109.5 . . ?
C1 C7 H7B 109.5 . . ?
C1 C7 H7C 109.5 . . ?
H7A C7 H7B 109.5 . . ?
H7A C7 H7C 109.5 . . ?
H7B C7 H7C 109.5 . . ?
C5 C8 H8A 109.5 . . ?
C5 C8 H8B 109.5 . . ?
C5 C8 H8C 109.5 . . ?
H8A C8 H8B 109.5 . . ?
H8A C8 H8C 109.5 . . ?
H8B C8 H8C 109.5 . . ?
N1 C9 C10 126.2(4) . . ?
N1 C9 C11 115.8(4) . . ?
C11 C9 C10 118.0(4) . . ?
C9 C10 H10A 109.5 . . ?
C9 C10 H10B 109.5 . . ?
C9 C10 H10C 109.5 . . ?
H10A C10 H10B 109.5 . . ?
H10A C10 H10C 109.5 . . ?
H10B C10 H10C 109.5 . . ?
N2 C11 C9 114.8(4) . . ?
N2 C11 C12 121.3(4) . . ?
C12 C11 C9 123.9(4) . . ?
C11 C12 H12 120.8 . . ?
C13 C12 C11 118.4(4) . . ?
C13 C12 H12 120.8 . . ?
C12 C13 H13 119.7 . . ?
C12 C13 C14 120.7(5) . . ?
C14 C13 H13 119.7 . . ?
C13 C14 H14 121.3 . . ?
C15 C14 C13 117.4(4) . . ?
C15 C14 H14 121.3 . . ?
N2 C15 C14 122.3(4) . . ?
N2 C15 C16 112.2(4) . . ?
C14 C15 C16 125.5(4) . . ?
O1 C16 C15 118.3(4) . . ?
N3 C16 O1 119.6(4) . . ?
N3 C16 C15 122.0(4) . . ?
O1 C17 H17A 110.9 . . ?
O1 C17 H17B 110.9 . . ?
O1 C17 C18 104.5(4) . . ?
H17A C17 H17B 108.9 . . ?
C18 C17 H17A 110.9 . . ?
C18 C17 H17B 110.9 . . ?
N3 C18 C17 103.0(4) . . ?
N3 C18 H18 108.3 . . ?
N3 C18 C19 113.7(4) . . ?
C17 C18 H18 108.3 . . ?
C19 C18 C17 114.9(4) . . ?
C19 C18 H18 108.3 . . ?
C18 C19 H19 106.7 . . ?
C20 C19 C18 111.4(4) . . ?
C20 C19 H19 106.7 . . ?
C20 C19 C21 111.3(5) . . ?
C21 C19 C18 113.7(4) . . ?
C21 C19 H19 106.7 . . ?
C19 C20 H20A 109.5 . . ?
C19 C20 H20B 109.5 . . ?
C19 C20 H20C 109.5 . . ?
H20A C20 H20B 109.5 . . ?
H20A C20 H20C 109.5 . . ?
H20B C20 H20C 109.5 . . ?
C19 C21 H21A 109.5 . . ?
C19 C21 H21B 109.5 . . ?
C19 C21 H21C 109.5 . . ?
H21A C21 H21B 109.5 . . ?
H21A C21 H21C 109.5 . . ?
H21B C21 H21C 109.5 . . ?

loop_
_geom_bond_atom_site_label_1
_geom_bond_atom_site_label_2
_geom_bond_distance
_geom_bond_site_symmetry_2
_geom_bond_publ_flag
Co1 Cl1 2.2532(12) . ?
Co1 N1 2.299(3) . ?
Co1 Cl2 2.2659(12) . ?
Co1 N2 2.044(4) . ?
Co1 N3 2.228(4) . ?
O1 C16 1.336(5) . ?
O1 C17 1.464(6) . ?
N1 C6 1.444(5) . ?
N1 C9 1.286(6) . ?
C1 C2 1.389(7) . ?
C1 C6 1.396(6) . ?
C1 C7 1.504(8) . ?
N2 C11 1.340(5) . ?
N2 C15 1.343(5) . ?
C2 H2 0.9500 . ?
C2 C3 1.387(9) . ?
N3 C16 1.276(6) . ?
N3 C18 1.498(6) . ?
C3 H3 0.9500 . ?
C3 C4 1.392(9) . ?
C4 H4 0.9500 . ?
C4 C5 1.374(7) . ?
C5 C6 1.399(6) . ?
C5 C8 1.525(8) . ?
C7 H7A 0.9800 . ?
C7 H7B 0.9800 . ?
C7 H7C 0.9800 . ?
C8 H8A 0.9800 . ?
C8 H8B 0.9800 . ?
C8 H8C 0.9800 . ?
C9 C10 1.504(6) . ?
C9 C11 1.489(6) . ?
C10 H10A 0.9800 . ?
C10 H10B 0.9800 . ?
C10 H10C 0.9800 . ?
C11 C12 1.390(7) . ?
C12 H12 0.9500 . ?
C12 C13 1.381(7) . ?
C13 H13 0.9500 . ?
C13 C14 1.391(6) . ?
C14 H14 0.9500 . ?
C14 C15 1.386(6) . ?
C15 C16 1.462(6) . ?
C17 H17A 0.9900 . ?
C17 H17B 0.9900 . ?
C17 C18 1.538(8) . ?
C18 H18 1.0000 . ?
C18 C19 1.527(7) . ?
C19 H19 1.0000 . ?
C19 C20 1.515(8) . ?
C19 C21 1.524(7) . ?
C20 H20A 0.9800 . ?
C20 H20B 0.9800 . ?
C20 H20C 0.9800 . ?
C21 H21A 0.9800 . ?
C21 H21B 0.9800 . ?
C21 H21C 0.9800 . ?

loop_
_geom_torsion_atom_site_label_1
_geom_torsion_atom_site_label_2
_geom_torsion_atom_site_label_3
_geom_torsion_atom_site_label_4
_geom_torsion
_geom_torsion_site_symmetry_1
_geom_torsion_site_symmetry_2
_geom_torsion_site_symmetry_3
_geom_torsion_site_symmetry_4
_geom_torsion_publ_flag
Co1 N1 C6 C1 85.1(5) . . . . ?
Co1 N1 C6 C5 -94.5(4) . . . . ?
Co1 N1 C9 C10 -175.6(3) . . . . ?
Co1 N1 C9 C11 2.1(5) . . . . ?
Co1 N2 C11 C9 10.7(5) . . . . ?
Co1 N2 C11 C12 -171.3(3) . . . . ?
Co1 N2 C15 C14 173.6(3) . . . . ?
Co1 N2 C15 C16 -6.0(5) . . . . ?
Co1 N3 C16 O1 175.5(3) . . . . ?
Co1 N3 C16 C15 -3.0(5) . . . . ?
Co1 N3 C18 C17 -178.1(4) . . . . ?
Co1 N3 C18 C19 56.9(7) . . . . ?
O1 C17 C18 N3 11.3(5) . . . . ?
O1 C17 C18 C19 135.5(4) . . . . ?
N1 C9 C11 N2 -7.9(5) . . . . ?
N1 C9 C11 C12 174.1(4) . . . . ?
C1 C2 C3 C4 0.1(8) . . . . ?
N2 C11 C12 C13 -2.3(7) . . . . ?
N2 C15 C16 O1 -172.5(4) . . . . ?
N2 C15 C16 N3 6.0(6) . . . . ?
C2 C1 C6 N1 -176.8(4) . . . . ?
C2 C1 C6 C5 2.7(7) . . . . ?
C2 C3 C4 C5 1.5(8) . . . . ?
N3 C18 C19 C20 -69.7(6) . . . . ?
N3 C18 C19 C21 56.9(6) . . . . ?
C3 C4 C5 C6 -0.9(7) . . . . ?
C3 C4 C5 C8 -178.0(5) . . . . ?
C4 C5 C6 N1 178.3(4) . . . . ?
C4 C5 C6 C1 -1.3(7) . . . . ?
C6 N1 C9 C10 0.9(7) . . . . ?
C6 N1 C9 C11 178.6(3) . . . . ?
C6 C1 C2 C3 -2.1(7) . . . . ?
C7 C1 C2 C3 175.4(5) . . . . ?
C7 C1 C6 N1 5.6(7) . . . . ?
C7 C1 C6 C5 -174.8(5) . . . . ?
C8 C5 C6 N1 -4.6(7) . . . . ?
C8 C5 C6 C1 175.9(5) . . . . ?
C9 N1 C6 C1 -90.9(5) . . . . ?
C9 N1 C6 C5 89.5(5) . . . . ?
C9 C11 C12 C13 175.5(4) . . . . ?
C10 C9 C11 N2 170.0(4) . . . . ?
C10 C9 C11 C12 -7.9(6) . . . . ?
C11 N2 C15 C14 -0.6(6) . . . . ?
C11 N2 C15 C16 179.9(3) . . . . ?
C11 C12 C13 C14 -0.2(7) . . . . ?
C12 C13 C14 C15 2.2(7) . . . . ?
C13 C14 C15 N2 -1.8(7) . . . . ?
C13 C14 C15 C16 177.7(4) . . . . ?
C14 C15 C16 O1 8.0(7) . . . . ?
C14 C15 C16 N3 -173.5(4) . . . . ?
C15 N2 C11 C9 -175.3(4) . . . . ?
C15 N2 C11 C12 2.7(6) . . . . ?
C16 O1 C17 C18 -10.5(5) . . . . ?
C16 N3 C18 C17 -8.4(5) . . . . ?
C16 N3 C18 C19 -133.4(4) . . . . ?
C17 O1 C16 N3 5.8(6) . . . . ?
C17 O1 C16 C15 -175.6(4) . . . . ?
C17 C18 C19 C20 172.0(5) . . . . ?
C17 C18 C19 C21 -61.4(6) . . . . ?
C18 N3 C16 O1 1.9(6) . . . . ?
C18 N3 C16 C15 -176.5(4) . . . . ?

loop_
_twin_individual_id
_twin_individual_mass_fraction_refined
1 0.948(8)
2 0.052(8)
